data_2021876
loop_
_publ_author_name
'Dumitru, Florina'
'Legrand, Yves-Marie'
'Barboiu, Mihail'
'van der Lee, Arie'

_publ_section_title
;
 Weak intermolecular hydrogen and halogen interactions in an isomorphous
 halogen series of pseudoterpyridine ZnIIcomplexes
;
_journal_coeditor_code EB5021
_journal_issue 1
_journal_name_full 'Acta Crystallographica Section B Structural Science, Crystal Engineering and Materials'
_journal_page_first 43
_journal_paper_doi 10.1107/S2052519212050439
_journal_volume 69
_journal_year 2013
_chemical_formula_moiety 'C38 H26 Br4 N6 Zn, 2(C F3 O3 S)'
_chemical_formula_sum 'C40 H26 Br4 F6 N6 O6 S2 Zn'
_chemical_formula_weight 1249.80
_space_group_IT_number 2
_space_group_name_Hall '-P 1'
_space_group_name_H-M_alt 'P -1'
_symmetry_cell_setting triclinic
_symmetry_space_group_name_Hall '-P 1'
_symmetry_space_group_name_H-M 'P -1'
_atom_sites_solution_hydrogens difmap
_atom_sites_solution_primary other
_cell_angle_alpha 83.959(6)
_cell_angle_beta 88.508(5)
_cell_angle_gamma 89.483(5)
_cell_formula_units_Z 2
_cell_length_a 10.2631(6)
_cell_length_b 10.4481(8)
_cell_length_c 22.1315(17)
_cell_measurement_reflns_used 4171
_cell_measurement_temperature 175
_cell_measurement_theta_max 32.7368
_cell_measurement_theta_min 1.8419
_cell_volume 2359.1(3)
_computing_cell_refinement
;
CrysAlisPro, Agilent Technologies,
Version 1.171.36.20 (release 27-06-2012 CrysAlis171 .NET)
(compiled Jul 11 2012,15:38:31)
;
_computing_data_collection
;
CrysAlisPro, Agilent Technologies,
Version 1.171.36.20 (release 27-06-2012 CrysAlis171 .NET)
(compiled Jul 11 2012,15:38:31)
;
_computing_data_reduction
;
CrysAlisPro, Agilent Technologies,
Version 1.171.36.20 (release 27-06-2012 CrysAlis171 .NET)
(compiled Jul 11 2012,15:38:31)
;
_computing_molecular_graphics 'CAMERON (Watkin et al., 1996)'
_computing_publication_material 'CRYSTALS (Betteridge et al., 2003)'
_computing_structure_refinement 'CRYSTALS (Betteridge et al., 2003)'
_computing_structure_solution 'Superflip (Palatinus & Chapuis, 2007)'
_diffrn_ambient_temperature 175
_diffrn_detector_area_resol_mean 16.0143
_diffrn_measured_fraction_theta_full 0.983
_diffrn_measured_fraction_theta_max 0.904
_diffrn_measurement_device Area
_diffrn_measurement_device_type 'Agilent Technologies, Gemini'
_diffrn_measurement_method \w
_diffrn_radiation_monochromator graphite
_diffrn_radiation_source 'Enhance (Mo) X-ray Source'
_diffrn_radiation_type 'Mo K\a'
_diffrn_radiation_wavelength 0.71073
_diffrn_reflns_av_R_equivalents 0.000
_diffrn_reflns_limit_h_max 15
_diffrn_reflns_limit_h_min -15
_diffrn_reflns_limit_k_max 15
_diffrn_reflns_limit_k_min -15
_diffrn_reflns_limit_l_max 33
_diffrn_reflns_limit_l_min -32
_diffrn_reflns_number 39589
_diffrn_reflns_theta_full 25.037
_diffrn_reflns_theta_max 32.944
_diffrn_reflns_theta_min 1.851
_diffrn_standards_number 0
_exptl_absorpt_coefficient_mu 4.071
_exptl_absorpt_correction_T_max 1.00000
_exptl_absorpt_correction_T_min 0.91107
_exptl_absorpt_correction_type multi-scan
_exptl_absorpt_process_details
;
CrysAlisPro, Agilent Technologies,
Version 1.171.36.20 (release 27-06-2012 CrysAlis171 .NET)
(compiled Jul 11 2012,15:38:31)
Empirical absorption correction using spherical harmonics,
 implemented in SCALE3 ABSPACK scaling algorithm.
;
_exptl_crystal_colour 'yellow transparent'
_exptl_crystal_density_diffrn 1.759
_exptl_crystal_density_method 'not measured'
_exptl_crystal_description plate
_exptl_crystal_F_000 1224
_exptl_crystal_size_max 0.250
_exptl_crystal_size_mid 0.250
_exptl_crystal_size_min 0.050
_refine_diff_density_max 3.24
_refine_diff_density_min -1.45
_refine_ls_extinction_method None
_refine_ls_goodness_of_fit_ref 1.1200
_refine_ls_hydrogen_treatment constr
_refine_ls_matrix_type full
_refine_ls_number_parameters 587
_refine_ls_number_reflns 15623
_refine_ls_number_restraints 0
_refine_ls_R_factor_all 0.1905
_refine_ls_R_factor_gt 0.0919
_refine_ls_shift/su_max 0.0004020
_refine_ls_shift/su_mean 0.0000118
_refine_ls_structure_factor_coef F
_refine_ls_weighting_details
;
 Method, part 1, Chebychev polynomial, (Watkin, 1994, Prince, 1982)
 [weight] = 1.0/[A~0~*T~0~(x)+A~1~*T~1~(x) ... +A~n-1~]*T~n-1~(x)]
 where A~i~ are the Chebychev coefficients listed below and x= Fcalc/Fmax
 Method = Robust Weighting (Prince, 1982)
 W = [weight] * [1-(deltaF/6*sigmaF)^2^]^2^
 A~i~ are:
 24.5 6.90 13.3 14.3
;
_refine_ls_weighting_scheme calc
_refine_ls_wR_factor_all 0.1402
_refine_ls_wR_factor_gt 0.0928
_refine_ls_wR_factor_ref 0.0928
_reflns_number_gt 15623
_reflns_number_total 15623
_reflns_threshold_expression I>2.0\s(I)
_cod_data_source_file eb5021sup1.cif
_cod_data_source_block L33
_cod_depositor_comments
;
The following automatic conversions were performed:

data item '_atom_sites_solution_primary' value 'Other' was changed to
'other' in accordance with the
/home/saulius/struct/COD-crude-data/automatic-downloads/DataCite-retrospective/IUCr/depositions/lib/dictionaries/cif_core.dic
dictionary named 'cif_core.dic' version 2.4.2 last updated on
2011-04-26.

Automatic conversion script
Id: cif_fix_values 7556 2019-12-06 15:28:31Z antanas 
;
_cod_original_sg_symbol_H-M 'P -1 '
_cod_database_code 2021876

loop_
_symmetry_equiv_pos_as_xyz
x,y,z
-x,-y,-z

loop_
_atom_site_type_symbol
_atom_site_label
_atom_site_fract_x
_atom_site_fract_y
_atom_site_fract_z
_atom_site_U_iso_or_equiv
_atom_site_adp_type
_atom_site_occupancy
Zn Zn1 0.22569(7) 0.28049(7) 0.25101(3) 0.0236 Uani 1.0000
N N2 0.1976(5) 0.2655(5) 0.3425(2) 0.0212 Uani 1.0000
C C3 0.2470(6) 0.1630(6) 0.3764(3) 0.0241 Uani 1.0000
C C4 0.3209(6) 0.0737(6) 0.3411(3) 0.0242 Uani 1.0000
H H41 0.3562 -0.0016 0.3605 0.0299 Uiso 1.0000
N N5 0.3335(5) 0.1002(5) 0.2837(2) 0.0234 Uani 1.0000
C C6 0.3975(6) 0.0113(6) 0.2483(3) 0.0249 Uani 1.0000
C C7 0.3898(8) -0.1195(7) 0.2625(3) 0.0375 Uani 1.0000
H H71 0.3509 -0.1504 0.2993 0.0360 Uiso 1.0000
C C8 0.4524(9) -0.2015(7) 0.2263(4) 0.0508 Uani 1.0000
H H81 0.4400 -0.2895 0.2334 0.0576 Uiso 1.0000
C C9 0.5208(8) -0.1529(7) 0.1750(3) 0.0370 Uani 1.0000
Br Br10 0.59948(10) -0.26831(8) 0.12474(4) 0.0554 Uani 1.0000
C C11 0.5317(9) -0.0222(7) 0.1612(3) 0.0445 Uani 1.0000
H H111 0.5780 0.0088 0.1262 0.0492 Uiso 1.0000
C C12 0.4708(8) 0.0603(7) 0.1976(3) 0.0367 Uani 1.0000
H H121 0.4831 0.1486 0.1903 0.0402 Uiso 1.0000
C C13 0.2229(9) 0.1444(7) 0.4376(3) 0.0410 Uani 1.0000
H H131 0.2529 0.0717 0.4612 0.0387 Uiso 1.0000
H H141 0.1279 0.2255 0.5062 0.0387 Uiso 1.0000
C C14 0.1468(9) 0.2353(7) 0.4647(3) 0.0414 Uani 1.0000
C C15 0.0976(8) 0.3406(7) 0.4303(3) 0.0361 Uani 1.0000
H H151 0.0477 0.4038 0.4468 0.0540 Uiso 1.0000
C C16 0.1273(6) 0.3523(6) 0.3689(3) 0.0258 Uani 1.0000
C C17 0.0832(6) 0.4612(6) 0.3250(3) 0.0228 Uani 1.0000
H H171 0.0365 0.5309 0.3384 0.0286 Uiso 1.0000
N N18 0.1053(5) 0.4564(5) 0.2691(2) 0.0231 Uani 1.0000
C C19 0.0689(6) 0.5614(6) 0.2273(3) 0.0242 Uani 1.0000
C C20 0.0870(9) 0.6878(7) 0.2389(3) 0.0444 Uani 1.0000
H H201 0.1202 0.7079 0.2756 0.0548 Uiso 1.0000
C C21 0.0519(11) 0.7879(7) 0.1953(4) 0.0576 Uani 1.0000
H H211 0.0689 0.8723 0.2024 0.0607 Uiso 1.0000
C C22 -0.0019(8) 0.7615(7) 0.1425(3) 0.0359 Uani 1.0000
Br Br23 -0.05427(12) 0.89712(8) 0.08547(4) 0.0630 Uani 1.0000
C C24 -0.0246(8) 0.6356(7) 0.1309(3) 0.0386 Uani 1.0000
H H241 -0.0580 0.6180 0.0942 0.0395 Uiso 1.0000
C C25 0.0133(7) 0.5358(6) 0.1740(3) 0.0314 Uani 1.0000
H H251 -0.0065 0.4511 0.1686 0.0490 Uiso 1.0000
N N26 0.2246(5) 0.2895(5) 0.1586(2) 0.0210 Uani 1.0000
C C27 0.3214(6) 0.3558(6) 0.1282(3) 0.0245 Uani 1.0000
C C28 0.4163(6) 0.4133(6) 0.1658(3) 0.0241 Uani 1.0000
H H281 0.4813 0.4662 0.1476 0.0274 Uiso 1.0000
N N29 0.4004(5) 0.3964(5) 0.2233(2) 0.0228 Uani 1.0000
C C30 0.4956(6) 0.4464(6) 0.2599(3) 0.0235 Uani 1.0000
C C31 0.6237(7) 0.4611(8) 0.2424(3) 0.0389 Uani 1.0000
H H311 0.6541 0.4338 0.2061 0.0493 Uiso 1.0000
C C32 0.7112(7) 0.5125(8) 0.2797(4) 0.0433 Uani 1.0000
H H321 0.7974 0.5244 0.2665 0.0551 Uiso 1.0000
C C33 0.6674(7) 0.5523(8) 0.3342(3) 0.0352 Uani 1.0000
Br Br34 0.79101(8) 0.62348(10) 0.38345(4) 0.0580 Uani 1.0000
C C35 0.5431(7) 0.5357(8) 0.3534(3) 0.0417 Uani 1.0000
H H351 0.5152 0.5629 0.3906 0.0451 Uiso 1.0000
C C36 0.4550(7) 0.4829(7) 0.3164(3) 0.0352 Uani 1.0000
H H361 0.3698 0.4711 0.3303 0.0303 Uiso 1.0000
C C37 0.3264(7) 0.3659(7) 0.0644(3) 0.0332 Uani 1.0000
H H371 0.3906 0.4130 0.0427 0.0463 Uiso 1.0000
C C38 0.2290(8) 0.3079(8) 0.0339(3) 0.0416 Uani 1.0000
H H381 0.2272 0.3156 -0.0083 0.0462 Uiso 1.0000
C C39 0.1324(7) 0.2429(7) 0.0671(3) 0.0334 Uani 1.0000
H H391 0.0705 0.1979 0.0482 0.0663 Uiso 1.0000
C C40 0.1317(6) 0.2345(6) 0.1302(3) 0.0220 Uani 1.0000
C C41 0.0295(7) 0.1719(6) 0.1712(3) 0.0287 Uani 1.0000
H H411 -0.0437 0.1399 0.1550 0.0282 Uiso 1.0000
N N42 0.0435(5) 0.1671(5) 0.2271(2) 0.0245 Uani 1.0000
C C43 -0.0572(6) 0.1167(7) 0.2688(3) 0.0285 Uani 1.0000
C C44 -0.0239(6) 0.0328(6) 0.3181(3) 0.0267 Uani 1.0000
H H441 0.0622 0.0073 0.3242 0.0369 Uiso 1.0000
C C45 -0.1168(7) -0.0122(8) 0.3601(4) 0.0468 Uani 1.0000
H H451 -0.0939 -0.0680 0.3938 0.0639 Uiso 1.0000
C C46 -0.2442(8) 0.0323(9) 0.3523(4) 0.0456 Uani 1.0000
Br Br47 -0.37411(9) -0.03312(13) 0.40992(4) 0.0708 Uani 1.0000
C C48 -0.2785(8) 0.1133(9) 0.3033(4) 0.0524 Uani 1.0000
H H481 -0.3644 0.1416 0.2987 0.0741 Uiso 1.0000
C C49 -0.1835(7) 0.1587(8) 0.2614(4) 0.0455 Uani 1.0000
H H491 -0.2043 0.2175 0.2284 0.0612 Uiso 1.0000
S S50 0.17746(17) 0.72596(17) 0.42274(8) 0.0326 Uani 1.0000
O O51 0.0642(5) 0.6548(6) 0.4441(3) 0.0477 Uani 1.0000
O O52 0.2474(6) 0.6730(7) 0.3743(3) 0.0579 Uani 1.0000
O O53 0.1611(8) 0.8604(6) 0.4151(4) 0.0808 Uani 1.0000
C C54 0.2879(10) 0.7031(10) 0.4852(4) 0.0622 Uani 1.0000
F F55 0.2358(7) 0.7297(9) 0.5360(3) 0.1088 Uani 1.0000
F F56 0.3952(6) 0.7722(9) 0.4732(3) 0.1141 Uani 1.0000
F F57 0.3262(8) 0.5804(9) 0.4924(4) 0.1216 Uani 1.0000
S S58 0.72444(19) 0.34958(17) 0.07908(9) 0.0368 Uani 1.0000
O O59 0.6564(6) 0.4669(5) 0.0636(2) 0.0491 Uani 1.0000
O O60 0.6593(10) 0.2685(7) 0.1241(4) 0.1100 Uani 1.0000
O O61 0.8563(8) 0.3603(11) 0.0894(7) 0.1624 Uani 1.0000
C C62 0.7196(12) 0.2611(12) 0.0139(5) 0.0718 Uani 1.0000
F F63 0.7820(8) 0.1516(6) 0.0219(3) 0.1041 Uani 1.0000
F F64 0.7530(14) 0.3187(8) -0.0349(3) 0.1708 Uani 1.0000
F F65 0.5909(11) 0.2287(11) 0.0067(5) 0.1637 Uani 1.0000

loop_
_atom_site_aniso_label
_atom_site_aniso_U_11
_atom_site_aniso_U_22
_atom_site_aniso_U_33
_atom_site_aniso_U_12
_atom_site_aniso_U_13
_atom_site_aniso_U_23
Zn1 0.0298(4) 0.0218(4) 0.0193(4) 0.0011(3) 0.0025(3) -0.0032(3)
N2 0.022(3) 0.019(3) 0.021(3) 0.001(2) 0.004(2) 0.001(2)
C3 0.020(3) 0.017(3) 0.035(4) 0.000(2) -0.006(3) -0.001(3)
C4 0.019(3) 0.019(3) 0.035(4) 0.002(3) -0.007(3) 0.000(3)
N5 0.026(3) 0.018(3) 0.026(3) 0.005(2) -0.001(2) -0.007(2)
C6 0.023(3) 0.031(3) 0.021(3) 0.011(3) -0.001(3) -0.005(3)
C7 0.058(5) 0.024(4) 0.028(4) -0.003(3) 0.019(3) 0.003(3)
C8 0.075(6) 0.013(3) 0.062(5) 0.004(4) 0.026(5) -0.004(3)
C9 0.055(5) 0.021(3) 0.034(4) 0.007(3) 0.009(3) -0.001(3)
Br10 0.0803(7) 0.0313(4) 0.0537(5) 0.0142(4) 0.0294(5) -0.0083(4)
C11 0.070(6) 0.027(4) 0.033(4) 0.010(4) 0.025(4) 0.005(3)
C12 0.057(5) 0.019(3) 0.032(4) 0.002(3) 0.012(3) 0.002(3)
C13 0.079(6) 0.025(4) 0.020(3) 0.014(4) -0.015(4) -0.009(3)
C14 0.074(6) 0.023(4) 0.025(4) 0.009(4) 0.005(4) 0.000(3)
C15 0.056(5) 0.036(4) 0.014(3) 0.008(3) 0.010(3) 0.002(3)
C16 0.030(4) 0.018(3) 0.030(3) -0.004(3) 0.001(3) -0.003(3)
C17 0.020(3) 0.018(3) 0.029(4) 0.002(3) -0.001(3) 0.000(2)
N18 0.026(3) 0.018(3) 0.026(3) -0.002(2) 0.003(2) -0.004(2)
C19 0.023(3) 0.018(3) 0.032(4) 0.007(3) -0.004(3) -0.007(3)
C20 0.071(6) 0.033(4) 0.030(4) -0.009(4) -0.011(4) 0.000(3)
C21 0.108(8) 0.019(4) 0.048(5) 0.004(4) -0.017(5) -0.008(3)
C22 0.055(5) 0.026(4) 0.027(4) 0.008(3) -0.011(3) -0.004(3)
Br23 0.1178(9) 0.0264(4) 0.0452(5) 0.0097(5) -0.0272(5) 0.0005(4)
C24 0.058(5) 0.021(3) 0.040(4) 0.007(3) -0.020(4) -0.015(3)
C25 0.045(4) 0.017(3) 0.034(4) 0.004(3) -0.005(3) -0.007(3)
N26 0.024(3) 0.020(3) 0.019(3) 0.003(2) 0.000(2) -0.003(2)
C27 0.025(3) 0.020(3) 0.027(3) 0.002(3) -0.003(3) 0.008(3)
C28 0.024(3) 0.013(3) 0.035(4) -0.002(2) 0.001(3) -0.001(3)
N29 0.020(3) 0.018(3) 0.031(3) 0.003(2) -0.007(2) -0.002(2)
C30 0.027(3) 0.016(3) 0.028(3) 0.005(3) -0.004(3) -0.005(2)
C31 0.029(4) 0.055(5) 0.036(4) -0.003(3) 0.007(3) -0.023(4)
C32 0.024(4) 0.055(5) 0.053(5) 0.008(3) 0.010(3) -0.020(4)
C33 0.024(4) 0.051(5) 0.033(4) -0.006(3) -0.006(3) -0.017(3)
Br34 0.0368(4) 0.0834(7) 0.0617(6) -0.0130(4) 0.0012(4) -0.0436(5)
C35 0.042(5) 0.050(5) 0.037(4) -0.006(4) 0.011(3) -0.024(4)
C36 0.031(4) 0.036(4) 0.039(4) -0.010(3) 0.007(3) -0.008(3)
C37 0.035(4) 0.037(4) 0.026(3) -0.001(3) 0.001(3) 0.003(3)
C38 0.051(5) 0.053(5) 0.021(4) 0.006(4) -0.003(3) -0.004(3)
C39 0.033(4) 0.039(4) 0.030(4) -0.007(3) 0.000(3) -0.011(3)
C40 0.022(3) 0.032(3) 0.013(3) 0.005(3) 0.004(2) -0.006(2)
C41 0.032(4) 0.023(3) 0.031(4) -0.006(3) 0.007(3) -0.003(3)
N42 0.034(3) 0.019(3) 0.021(3) -0.002(2) 0.001(2) -0.004(2)
C43 0.019(3) 0.037(4) 0.028(4) -0.004(3) 0.006(3) 0.002(3)
C44 0.017(3) 0.025(3) 0.037(4) 0.000(3) -0.010(3) 0.007(3)
C45 0.034(4) 0.054(5) 0.046(5) -0.001(4) -0.001(3) 0.029(4)
C46 0.034(4) 0.059(5) 0.041(5) -0.010(4) 0.002(3) 0.009(4)
Br47 0.0345(5) 0.1172(10) 0.0518(6) -0.0135(5) 0.0035(4) 0.0320(6)
C48 0.034(4) 0.064(6) 0.056(5) 0.000(4) 0.000(4) 0.011(4)
C49 0.038(4) 0.053(5) 0.041(5) 0.009(4) 0.006(3) 0.018(4)
S50 0.0338(9) 0.0312(9) 0.0325(10) -0.0018(7) 0.0000(7) -0.0022(7)
O51 0.037(3) 0.061(4) 0.048(3) -0.010(3) 0.011(2) -0.025(3)
O52 0.050(4) 0.076(5) 0.050(4) -0.005(3) 0.015(3) -0.020(3)
O53 0.094(5) 0.023(3) 0.123(7) 0.001(3) -0.011(5) 0.004(4)
C54 0.073(7) 0.062(7) 0.048(6) -0.018(6) -0.016(5) 0.013(5)
F55 0.097(5) 0.197(9) 0.040(3) -0.049(5) -0.001(3) -0.043(4)
F56 0.058(4) 0.188(9) 0.096(5) -0.065(5) -0.009(4) -0.006(5)
F57 0.120(6) 0.130(8) 0.103(6) 0.028(5) -0.017(5) 0.046(5)
S58 0.0465(12) 0.0292(9) 0.0353(10) 0.0105(8) -0.0024(8) -0.0073(7)
O59 0.069(4) 0.033(3) 0.042(3) 0.017(3) 0.026(3) 0.003(2)
O60 0.184(10) 0.038(4) 0.097(6) 0.030(5) 0.074(6) 0.024(4)
O61 0.048(5) 0.151(10) 0.316(17) 0.030(5) -0.065(7) -0.139(11)
C62 0.086(8) 0.083(8) 0.049(6) 0.042(6) -0.010(5) -0.020(5)
F63 0.146(7) 0.069(4) 0.105(5) 0.066(4) -0.023(5) -0.044(4)
F64 0.363(17) 0.091(6) 0.048(4) 0.083(8) 0.067(7) 0.016(4)
F65 0.149(8) 0.180(11) 0.189(11) 0.043(8) -0.084(8) -0.128(9)

loop_
_atom_type_symbol
_atom_type_scat_Cromer_Mann_a1
_atom_type_scat_Cromer_Mann_a2
_atom_type_scat_Cromer_Mann_a3
_atom_type_scat_Cromer_Mann_a4
_atom_type_scat_Cromer_Mann_b1
_atom_type_scat_Cromer_Mann_b2
_atom_type_scat_Cromer_Mann_b3
_atom_type_scat_Cromer_Mann_b4
_atom_type_scat_Cromer_Mann_c
_atom_type_scat_dispersion_real
_atom_type_scat_dispersion_imag
_atom_type_scat_source
C 2.3100 1.0200 1.5886 0.8650 20.8439 10.2075 0.5687 51.6512 0.2156 0.0033 0.0016 'International Tables Vol C 4.2.6.8 and 6.1.1.4'
H 0.4930 0.3229 0.1402 0.0408 10.5109 26.1257 3.1424 57.7998 0.0030 0.0000 0.0000 'International Tables Vol C 4.2.6.8 and 6.1.1.4'
N 12.2126 3.1322 2.0125 1.1663 0.0057 9.8933 28.9975 0.5826 -11.5290 0.0061 0.0033 'International Tables Vol C 4.2.6.8 and 6.1.1.4'
O 3.0485 2.2868 1.5463 0.8670 13.2771 5.7011 0.3239 32.9089 0.2508 0.0106 0.0060 'International Tables Vol C 4.2.6.8 and 6.1.1.4'
Br 17.1789 5.2358 5.6377 3.9851 2.1723 16.5796 0.2609 41.4328 2.9557 -0.2901 2.4595 'International Tables Vol C 4.2.6.8 and 6.1.1.4'
F 3.5392 2.6412 1.5170 1.0243 10.2825 4.2944 0.2615 26.1476 0.2776 0.0171 0.0103 'International Tables Vol C 4.2.6.8 and 6.1.1.4'
O 3.0485 2.2868 1.5463 0.8670 13.2771 5.7011 0.3239 32.9089 0.2508 0.0106 0.0060 'International Tables Vol C 4.2.6.8 and 6.1.1.4'
S 6.9053 5.2034 1.4379 1.5863 1.4679 22.2151 0.2536 56.1720 0.8669 0.1246 0.1234 'International Tables Vol C 4.2.6.8 and 6.1.1.4'
Zn 14.0743 7.0318 5.1652 2.4100 3.2655 0.2333 10.3163 58.7097 1.3041 0.2839 1.4301 'International Tables Vol C 4.2.6.8 and 6.1.1.4'

loop_
_geom_angle_atom_site_label_1
_geom_angle_atom_site_label_2
_geom_angle_atom_site_label_3
_geom_angle
_geom_angle_publ_flag
N2 Zn1 N5 76.19(19) yes
N2 Zn1 N18 74.96(19) yes
N5 Zn1 N18 151.12(19) yes
N2 Zn1 N26 171.3(2) yes
N5 Zn1 N26 106.75(19) yes
N18 Zn1 N26 101.98(19) yes
N2 Zn1 N29 110.7(2) yes
N5 Zn1 N29 96.14(19) yes
N18 Zn1 N29 92.85(18) yes
N26 Zn1 N29 77.3(2) yes
N2 Zn1 N42 98.33(19) yes
N5 Zn1 N42 92.62(19) yes
N18 Zn1 N42 92.73(18) yes
N26 Zn1 N42 73.55(19) yes
N29 Zn1 N42 150.86(19) yes
Zn1 N2 C3 118.9(4) yes
Zn1 N2 C16 121.0(4) yes
C3 N2 C16 119.9(5) yes
N2 C3 C4 114.1(6) yes
N2 C3 C13 121.0(6) yes
C4 C3 C13 124.9(6) yes
C3 C4 H41 120.3 no
C3 C4 N5 118.9(6) yes
H41 C4 N5 120.8 no
Zn1 N5 C4 111.7(4) yes
Zn1 N5 C6 128.1(4) yes
C4 N5 C6 119.8(5) yes
N5 C6 C7 122.6(6) yes
N5 C6 C12 118.0(6) yes
C7 C6 C12 119.4(6) yes
C6 C7 H71 118.2 no
C6 C7 C8 120.4(6) yes
H71 C7 C8 120.9 no
C7 C8 H81 120.4 no
C7 C8 C9 120.1(7) yes
H81 C8 C9 119.0 no
C8 C9 Br10 119.0(5) yes
C8 C9 C11 119.9(7) yes
Br10 C9 C11 121.1(5) yes
C9 C11 H111 118.7 no
C9 C11 C12 120.2(7) yes
H111 C11 C12 121.1 no
C6 C12 C11 119.9(6) yes
C6 C12 H121 119.2 no
C11 C12 H121 120.7 no
C3 C13 H131 121.8 no
C3 C13 C14 118.6(7) yes
H131 C13 C14 119.6 no
C13 C14 H141 121.0 no
C13 C14 C15 120.4(7) yes
H141 C14 C15 118.6 no
C14 C15 H151 122.8 no
C14 C15 C16 117.2(6) yes
H151 C15 C16 120.0 no
C15 C16 N2 122.9(6) yes
C15 C16 C17 124.2(6) yes
N2 C16 C17 112.9(6) yes
C16 C17 H171 121.0 no
C16 C17 N18 119.0(6) yes
H171 C17 N18 120.0 no
Zn1 N18 C17 111.9(4) yes
Zn1 N18 C19 128.1(4) yes
C17 N18 C19 119.5(5) yes
N18 C19 C20 121.8(6) yes
N18 C19 C25 118.3(5) yes
C20 C19 C25 119.9(6) yes
C19 C20 H201 121.6 no
C19 C20 C21 119.3(7) yes
H201 C20 C21 119.0 no
C20 C21 H211 118.9 no
C20 C21 C22 120.3(7) yes
H211 C21 C22 120.8 no
C21 C22 Br23 119.8(5) yes
C21 C22 C24 121.2(7) yes
Br23 C22 C24 118.9(5) yes
C22 C24 H241 120.8 no
C22 C24 C25 118.4(6) yes
H241 C24 C25 120.6 no
C24 C25 C19 120.9(6) yes
C24 C25 H251 119.9 no
C19 C25 H251 118.9 no
Zn1 N26 C27 116.6(4) yes
Zn1 N26 C40 121.5(4) yes
C27 N26 C40 121.9(5) yes
N26 C27 C28 115.8(6) yes
N26 C27 C37 119.5(6) yes
C28 C27 C37 124.7(6) yes
C27 C28 H281 120.1 no
C27 C28 N29 118.2(6) yes
H281 C28 N29 121.4 no
Zn1 N29 C28 112.1(4) yes
Zn1 N29 C30 129.4(4) yes
C28 N29 C30 118.4(5) yes
N29 C30 C31 123.3(6) yes
N29 C30 C36 117.9(6) yes
C31 C30 C36 118.7(6) yes
C30 C31 H311 120.5 no
C30 C31 C32 120.5(6) yes
H311 C31 C32 118.9 no
C31 C32 H321 119.4 no
C31 C32 C33 119.5(7) yes
H321 C32 C33 121.0 no
C32 C33 Br34 117.9(5) yes
C32 C33 C35 121.3(7) yes
Br34 C33 C35 120.8(5) yes
C33 C35 H351 120.1 no
C33 C35 C36 119.5(7) yes
H351 C35 C36 120.3 no
C30 C36 C35 120.4(6) yes
C30 C36 H361 120.9 no
C35 C36 H361 118.7 no
C27 C37 H371 120.8 no
C27 C37 C38 119.2(6) yes
H371 C37 C38 120.0 no
C37 C38 H381 121.5 no
C37 C38 C39 118.8(7) yes
H381 C38 C39 119.7 no
C38 C39 H391 120.5 no
C38 C39 C40 120.2(7) yes
H391 C39 C40 119.1 no
C39 C40 N26 120.5(6) yes
C39 C40 C41 125.4(6) yes
N26 C40 C41 114.1(5) yes
C40 C41 H411 119.5 no
C40 C41 N42 118.7(6) yes
H411 C41 N42 121.7 no
Zn1 N42 C41 111.9(4) yes
Zn1 N42 C43 126.2(4) yes
C41 N42 C43 120.9(6) yes
N42 C43 C44 119.0(6) yes
N42 C43 C49 120.0(6) yes
C44 C43 C49 120.8(6) yes
C43 C44 H441 121.0 no
C43 C44 C45 120.4(6) yes
H441 C44 C45 118.6 no
C44 C45 H451 120.3 no
C44 C45 C46 118.1(7) yes
H451 C45 C46 121.6 no
C45 C46 Br47 118.0(6) yes
C45 C46 C48 122.0(7) yes
Br47 C46 C48 119.8(6) yes
C46 C48 H481 120.8 no
C46 C48 C49 119.2(8) yes
H481 C48 C49 119.9 no
C48 C49 C43 119.4(7) yes
C48 C49 H491 120.7 no
C43 C49 H491 120.0 no
O51 S50 O52 113.9(3) yes
O51 S50 O53 115.3(4) yes
O52 S50 O53 115.1(5) yes
O51 S50 C54 104.4(4) yes
O52 S50 C54 103.5(5) yes
O53 S50 C54 102.5(5) yes
S50 C54 F55 113.1(8) yes
S50 C54 F56 111.0(7) yes
F55 C54 F56 109.6(9) yes
S50 C54 F57 109.1(7) yes
F55 C54 F57 107.5(8) yes
F56 C54 F57 106.3(10) yes
O59 S58 O60 112.7(4) yes
O59 S58 O61 116.0(6) yes
O60 S58 O61 113.1(8) yes
O59 S58 C62 106.5(4) yes
O60 S58 C62 102.9(6) yes
O61 S58 C62 104.0(6) yes
S58 C62 F63 112.5(7) yes
S58 C62 F64 116.6(10) yes
F63 C62 F64 109.6(9) yes
S58 C62 F65 107.2(7) yes
F63 C62 F65 105.2(11) yes
F64 C62 F65 104.7(11) yes

loop_
_geom_bond_atom_site_label_1
_geom_bond_atom_site_label_2
_geom_bond_distance
_geom_bond_publ_flag
Zn1 N2 2.029(5) yes
Zn1 N5 2.240(5) yes
Zn1 N18 2.270(5) yes
Zn1 N26 2.038(5) yes
Zn1 N29 2.210(5) yes
Zn1 N42 2.325(5) yes
N2 C3 1.344(8) yes
N2 C16 1.327(8) yes
C3 C4 1.470(9) yes
C3 C13 1.365(10) yes
C4 H41 0.931 no
C4 N5 1.275(8) yes
N5 C6 1.422(8) yes
C6 C7 1.372(9) yes
C6 C12 1.389(9) yes
C7 H71 0.926 no
C7 C8 1.378(10) yes
C8 H81 0.926 no
C8 C9 1.372(11) yes
C9 Br10 1.887(7) yes
C9 C11 1.373(10) yes
C11 H111 0.927 no
C11 C12 1.377(10) yes
C12 H121 0.929 no
C13 H131 0.930 no
C13 C14 1.399(10) yes
H141 C14 0.928 no
C14 C15 1.371(10) yes
C15 H151 0.931 no
C15 C16 1.378(9) yes
C16 C17 1.492(9) yes
C17 H171 0.938 no
C17 N18 1.258(8) yes
N18 C19 1.413(8) yes
C19 C20 1.387(10) yes
C19 C25 1.376(9) yes
C20 H201 0.933 no
C20 C21 1.398(11) yes
C21 H211 0.931 no
C21 C22 1.360(11) yes
C22 Br23 1.881(7) yes
C22 C24 1.389(10) yes
C24 H241 0.927 no
C24 C25 1.396(10) yes
C25 H251 0.930 no
N26 C27 1.341(8) yes
N26 C40 1.324(8) yes
C27 C28 1.469(9) yes
C27 C37 1.404(9) yes
C28 H281 0.927 no
C28 N29 1.273(8) yes
N29 C30 1.422(8) yes
C30 C31 1.367(9) yes
C30 C36 1.398(9) yes
C31 H311 0.926 no
C31 C32 1.384(11) yes
C32 H321 0.930 no
C32 C33 1.380(10) yes
C33 Br34 1.900(7) yes
C33 C35 1.341(10) yes
C35 H351 0.936 no
C35 C36 1.391(10) yes
C36 H361 0.924 no
C37 H371 0.920 no
C37 C38 1.398(11) yes
C38 H381 0.928 no
C38 C39 1.362(10) yes
C39 H391 0.927 no
C39 C40 1.389(9) yes
C40 C41 1.480(9) yes
C41 H411 0.922 no
C41 N42 1.244(8) yes
N42 C43 1.433(8) yes
C43 C44 1.374(9) yes
C43 C49 1.374(10) yes
C44 H441 0.930 no
C44 C45 1.366(10) yes
C45 H451 0.930 no
C45 C46 1.392(11) yes
C46 Br47 1.902(7) yes
C46 C48 1.356(12) yes
C48 H481 0.932 no
C48 C49 1.380(11) yes
C49 H491 0.931 no
S50 O51 1.428(6) yes
S50 O52 1.432(6) yes
S50 O53 1.406(6) yes
S50 C54 1.806(9) yes
C54 F55 1.288(12) yes
C54 F56 1.327(11) yes
C54 F57 1.332(13) yes
S58 O59 1.419(6) yes
S58 O60 1.399(7) yes
S58 O61 1.385(8) yes
S58 C62 1.796(10) yes
C62 F63 1.304(11) yes
C62 F64 1.222(13) yes
C62 F65 1.383(15) yes

loop_
_geom_hbond_atom_site_label_D
_geom_hbond_atom_site_label_H
_geom_hbond_atom_site_label_A
_geom_hbond_site_symmetry_A
_geom_hbond_distance_DH
_geom_hbond_distance_HA
_geom_hbond_distance_DA
_geom_hbond_angle_DHA
_geom_hbond_publ_flag
C7 H71 O52 1_545 0.926 2.566 3.420(11) 153.5(2) yes
C12 H121 O60 . 0.929 2.550 3.207(11) 128.0(2) yes
C20 H201 O52 . 0.933 2.565 3.444(11) 157.2(2) yes
C25 H251 O61 1_455 0.930 2.542 3.225(11) 130.5(3) yes
C28 H281 O59 . 0.927 2.550 3.311(11) 139.59(19) yes
